data_4118150
loop_
_publ_author_name
'Matthew J. Polinski'
'Daniel J. Grant'
'Shuao Wang'
'Evgeny V. Alekseev'
'Justin N. Cross'
'Eric M. Villa'
'Wulf Depmeier'
'Laura Gagliardi'
'Thomas E. Albrecht-Schmitt'

_publ_section_title
;
 Differentiating between Trivalent Lanthanides and Actinides
;
_journal_name_full 'Journal of the American Chemical Society'
_journal_page_first 10682
_journal_page_last 10692
_journal_paper_doi 10.1021/ja303804r
_journal_volume 134
_journal_year 2012
_chemical_formula_moiety Ce[B4O6(OH)2Cl]
_chemical_formula_sum 'B4 Ce Cl O8'
_chemical_formula_weight 346.81
_chemical_name_common 'Cerium(III) Borate Chloride'
_chemical_name_systematic
; 
 ? 
;
_space_group_IT_number 9
_symmetry_cell_setting monoclinic
_symmetry_space_group_name_Hall 'C -2yc'
_symmetry_space_group_name_H-M 'C 1 c 1'
_atom_sites_solution_hydrogens none
_atom_sites_solution_primary direct
_atom_sites_solution_secondary difmap
_audit_creation_method SHELXL-97
_cell_angle_alpha 90.00
_cell_angle_beta 105.250(7)
_cell_angle_gamma 90.00
_cell_formula_units_Z 4
_cell_length_a 6.5079(9)
_cell_length_b 11.2082(16)
_cell_length_c 9.7133(14)
_cell_measurement_reflns_used 1704
_cell_measurement_temperature 100(2)
_cell_measurement_theta_max 30.03
_cell_measurement_theta_min 3.64
_cell_volume 683.56(17)
_computing_cell_refinement 'Smart Saint'
_computing_data_collection Smart
_computing_data_reduction SAINT
_computing_molecular_graphics 'SHELXP-91 (Sheldrick, 1997)'
_computing_publication_material 'SHELXCIF-97 (Sheldrick, 2000)'
_computing_structure_refinement 'SHELXL-97 (Sheldrick, 2008)'
_computing_structure_solution 'SHELXS-97 (Sheldrick, 2008)'
_diffrn_ambient_temperature 100(2)
_diffrn_detector_area_resol_mean 0
_diffrn_measured_fraction_theta_full 0.995
_diffrn_measured_fraction_theta_max 0.995
_diffrn_measurement_device_type 'BRUKER apex II'
_diffrn_measurement_method '0.5 wide w/ exposures'
_diffrn_radiation_monochromator 'Quazar Optics'
_diffrn_radiation_source 'Imus microfocused'
_diffrn_radiation_type MoK\a
_diffrn_radiation_wavelength 0.71073
_diffrn_reflns_av_R_equivalents 0.0244
_diffrn_reflns_av_sigmaI/netI 0.0371
_diffrn_reflns_limit_h_max 8
_diffrn_reflns_limit_h_min -9
_diffrn_reflns_limit_k_max 15
_diffrn_reflns_limit_k_min -13
_diffrn_reflns_limit_l_max 13
_diffrn_reflns_limit_l_min -13
_diffrn_reflns_number 3799
_diffrn_reflns_theta_full 30.03
_diffrn_reflns_theta_max 30.03
_diffrn_reflns_theta_min 3.64
_exptl_absorpt_coefficient_mu 7.060
_exptl_absorpt_correction_T_max 0.965
_exptl_absorpt_correction_T_min 0.602
_exptl_absorpt_correction_type numerical
_exptl_absorpt_process_details SHELTXPREP
_exptl_crystal_colour Colorless
_exptl_crystal_density_diffrn 3.370
_exptl_crystal_description Tablet
_exptl_crystal_F_000 636
_exptl_crystal_size_max 0.078
_exptl_crystal_size_mid 0.061
_exptl_crystal_size_min 0.005
_refine_diff_density_max 0.612
_refine_diff_density_min -1.243
_refine_diff_density_rms 0.159
_refine_ls_abs_structure_details 'Flack H D (1983), Acta Cryst. A39, 876-881'
_refine_ls_abs_structure_Flack 0.039(6)
_refine_ls_extinction_method none
_refine_ls_goodness_of_fit_ref 1.103
_refine_ls_hydrogen_treatment none
_refine_ls_matrix_type full
_refine_ls_number_parameters 128
_refine_ls_number_reflns 1704
_refine_ls_number_restraints 8
_refine_ls_restrained_S_all 1.101
_refine_ls_R_factor_all 0.0173
_refine_ls_R_factor_gt 0.0169
_refine_ls_shift/su_max 0.148
_refine_ls_shift/su_mean 0.008
_refine_ls_structure_factor_coef Fsqd
_refine_ls_weighting_details 'calc w=1/[\s^2^(Fo^2^)+(0.0074P)^2^+0.0000P] where P=(Fo^2^+2Fc^2^)/3'
_refine_ls_weighting_scheme calc
_refine_ls_wR_factor_gt 0.0389
_refine_ls_wR_factor_ref 0.0391
_reflns_number_gt 1677
_reflns_number_total 1704
_reflns_threshold_expression >2sigma(I)
_cod_data_source_file ja303804r_si_002_2.cif
_cod_data_source_block save
_cod_database_code 4118150

loop_
_symmetry_equiv_pos_as_xyz
'x, y, z'
'x, -y, z+1/2'
'x+1/2, y+1/2, z'
'x+1/2, -y+1/2, z+1/2'

loop_
_atom_site_label
_atom_site_type_symbol
_atom_site_fract_x
_atom_site_fract_y
_atom_site_fract_z
_atom_site_U_iso_or_equiv
_atom_site_adp_type
_atom_site_occupancy
_atom_site_symmetry_multiplicity
_atom_site_calc_flag
_atom_site_refinement_flags
Ce1 Ce -0.369696(11) -0.206802(6) -0.592606(11) 0.00349(1) Uani 1 1 d .
Cl1 Cl -0.50853(6) -0.17536(3) -0.89882(4) 0.00643(8) Uani 1 1 d .
O1 O -0.68185(18) -0.03828(9) -0.64013(10) 0.0056(3) Uani 1 1 d .
O7 O -0.25841(17) -0.07287(10) -0.37627(10) 0.0056(3) Uani 1 1 d .
O6 O -0.35378(16) 0.01472(9) -0.66102(10) 0.0045(2) Uani 1 1 d U
O3 O -0.75424(19) -0.28230(9) -0.69188(11) 0.0052(3) Uani 1 1 d .
O4 O -0.49148(18) -0.42595(9) -0.64841(10) 0.0052(2) Uani 1 1 d .
O5 O -0.01892(17) -0.13621(9) -0.67066(10) 0.0049(2) Uani 1 1 d .
O2 O -0.52381(19) -0.27595(9) -0.39911(11) 0.0073(3) Uani 1 1 d .
O8 O -0.12631(17) -0.33558(10) -0.71531(10) 0.0052(3) Uani 1 1 d .
B3 B -0.7167(3) -0.40543(15) -0.72184(15) 0.0051(4) Uani 1 1 d .
B1 B -0.5587(3) 0.05321(16) -0.67304(17) 0.0070(4) Uani 1 1 d .
B2 B -0.9726(3) -0.24493(16) -0.74511(17) 0.0045(4) Uani 1 1 d .
B4 B -0.4001(3) -0.53427(16) -0.65362(16) 0.0060(4) Uani 1 1 d .

loop_
_atom_site_aniso_label
_atom_site_aniso_U_11
_atom_site_aniso_U_22
_atom_site_aniso_U_33
_atom_site_aniso_U_23
_atom_site_aniso_U_13
_atom_site_aniso_U_12
Ce1 0.00331(3) 0.00356(3) 0.00388(2) 0.00006(4) 0.00144(2) -0.00007(4)
Cl1 0.00639(15) 0.00712(14) 0.00571(12) 0.00035(12) 0.00148(11) -0.00076(14)
O1 0.0052(5) 0.0037(4) 0.0093(4) 0.0023(4) 0.0041(4) 0.0011(4)
O7 0.0069(5) 0.0066(5) 0.0035(4) -0.0012(4) 0.0016(4) 0.0007(4)
O6 0.0031(4) 0.0046(4) 0.0072(4) 0.0006(3) 0.0038(3) 0.0000(4)
O3 0.0055(5) 0.0059(5) 0.0053(4) -0.0007(4) 0.0033(4) 0.0002(4)
O4 0.0026(4) 0.0053(4) 0.0080(4) 0.0002(4) 0.0020(3) -0.0012(4)
O5 0.0041(5) 0.0047(4) 0.0066(4) 0.0000(4) 0.0025(3) 0.0004(4)
O2 0.0079(5) 0.0065(5) 0.0076(4) -0.0009(4) 0.0025(4) -0.0009(4)
O8 0.0050(5) 0.0032(4) 0.0071(4) -0.0005(4) 0.0012(4) 0.0018(4)
B3 0.0050(7) 0.0068(7) 0.0039(6) -0.0005(5) 0.0016(5) 0.0005(6)
B1 0.0074(8) 0.0067(7) 0.0074(6) -0.0003(6) 0.0031(6) -0.0001(6)
B2 0.0059(7) 0.0020(6) 0.0066(6) 0.0009(5) 0.0036(5) -0.0005(6)
B4 0.0072(7) 0.0089(7) 0.0013(5) 0.0011(6) 0.0005(5) 0.0007(6)

loop_
_atom_type_symbol
_atom_type_description
_atom_type_scat_dispersion_real
_atom_type_scat_dispersion_imag
_atom_type_scat_source
B B 0.0013 0.0007 'International Tables Vol C Tables 4.2.6.8 and 6.1.1.4'
O O 0.0106 0.0060 'International Tables Vol C Tables 4.2.6.8 and 6.1.1.4'
Cl Cl 0.1484 0.1585 'International Tables Vol C Tables 4.2.6.8 and 6.1.1.4'
Ce Ce -0.2486 2.6331 'International Tables Vol C Tables 4.2.6.8 and 6.1.1.4'

loop_
_geom_angle_atom_site_label_1
_geom_angle_atom_site_label_2
_geom_angle_atom_site_label_3
_geom_angle
_geom_angle_site_symmetry_1
_geom_angle_site_symmetry_3
O2 Ce1 O7 68.88(4) . .
O2 Ce1 O3 68.52(4) . .
O7 Ce1 O3 122.93(4) . .
O2 Ce1 O6 123.27(3) . .
O7 Ce1 O6 67.70(3) . .
O3 Ce1 O6 108.70(3) . .
O2 Ce1 O4 72.53(3) . .
O7 Ce1 O4 137.80(3) . .
O3 Ce1 O4 52.95(3) . .
O6 Ce1 O4 152.67(3) . .
O2 Ce1 O8 125.52(4) . .
O7 Ce1 O8 128.57(3) . .
O3 Ce1 O8 106.84(3) . .
O6 Ce1 O8 109.85(4) . .
O4 Ce1 O8 64.89(4) . .
O2 Ce1 O5 147.59(3) . .
O7 Ce1 O5 88.91(3) . .
O3 Ce1 O5 143.04(3) . .
O6 Ce1 O5 63.41(3) . .
O4 Ce1 O5 116.89(3) . .
O8 Ce1 O5 52.01(3) . .
O2 Ce1 O1 84.99(4) . .
O7 Ce1 O1 76.52(3) . .
O3 Ce1 O1 63.67(3) . .
O6 Ce1 O1 50.75(3) . .
O4 Ce1 O1 116.62(3) . .
O8 Ce1 O1 144.10(3) . .
O5 Ce1 O1 113.36(3) . .
O2 Ce1 Cl1 137.65(3) . .
O7 Ce1 Cl1 136.53(3) . .
O3 Ce1 Cl1 69.23(3) . .
O6 Ce1 Cl1 68.95(2) . .
O4 Ce1 Cl1 84.54(2) . .
O8 Ce1 Cl1 70.46(2) . .
O5 Ce1 Cl1 74.62(2) . .
O1 Ce1 Cl1 73.98(2) . .
O2 Ce1 Cl1 77.68(3) . 4_545
O7 Ce1 Cl1 74.10(3) . 4_545
O3 Ce1 Cl1 129.21(2) . 4_545
O6 Ce1 Cl1 121.51(2) . 4_545
O4 Ce1 Cl1 81.72(2) . 4_545
O8 Ce1 Cl1 64.34(2) . 4_545
O5 Ce1 Cl1 73.55(2) . 4_545
O1 Ce1 Cl1 149.69(2) . 4_545
Cl1 Ce1 Cl1 134.440(15) . 4_545
Ce1 Cl1 Ce1 126.137(16) . 4_444
B1 O1 B4 126.18(13) . 3_455
B1 O1 Ce1 95.81(9) . .
B4 O1 Ce1 137.35(10) 3_455 .
B3 O7 Ce1 133.17(9) 4_545 .
B1 O6 B3 116.45(12) . 3
B1 O6 Ce1 102.70(9) . .
B3 O6 Ce1 138.47(9) 3 .
B2 O3 B3 114.13(12) . .
B2 O3 Ce1 143.90(9) . .
B3 O3 Ce1 100.95(9) . .
B4 O4 B3 120.81(12) . .
B4 O4 Ce1 137.83(10) . .
B3 O4 Ce1 99.45(8) . .
B4 O5 B2 124.30(14) 3 1_655
B4 O5 Ce1 134.71(10) 3 .
B2 O5 Ce1 100.99(9) 1_655 .
B2 O2 Ce1 134.19(10) 4_545 .
B1 O8 B2 120.11(13) 3_545 1_655
B1 O8 Ce1 123.54(11) 3_545 .
B2 O8 Ce1 103.01(9) 1_655 .
O3 B3 O4 104.58(12) . .
O3 B3 O7 111.56(12) . 4_444
O4 B3 O7 111.21(13) . 4_444
O3 B3 O6 110.06(13) . 3_445
O4 B3 O6 109.76(11) . 3_445
O7 B3 O6 109.58(12) 4_444 3_445
O8 B1 O6 123.10(16) 3_455 .
O8 B1 O1 126.17(16) 3_455 .
O6 B1 O1 110.70(13) . .
O3 B2 O2 110.58(14) . 4_444
O3 B2 O5 111.76(12) . 1_455
O2 B2 O5 110.19(12) 4_444 1_455
O3 B2 O8 112.16(13) . 1_455
O2 B2 O8 108.66(11) 4_444 1_455
O5 B2 O8 103.24(13) 1_455 1_455
O4 B4 O5 120.85(16) . 3_445
O4 B4 O1 118.10(14) . 3_545
O5 B4 O1 121.05(15) 3_445 3_545

loop_
_geom_bond_atom_site_label_1
_geom_bond_atom_site_label_2
_geom_bond_distance
_geom_bond_site_symmetry_2
Ce1 O2 2.4760(13) .
Ce1 O7 2.5285(10) .
Ce1 O3 2.5767(12) .
Ce1 O6 2.5793(11) .
Ce1 O4 2.5940(11) .
Ce1 O8 2.6468(12) .
Ce1 O5 2.7060(12) .
Ce1 O1 2.7229(11) .
Ce1 Cl1 2.8937(5) .
Ce1 Cl1 2.9128(5) 4_545
Cl1 Ce1 2.9128(5) 4_444
O1 B1 1.389(2) .
O1 B4 1.392(2) 3_455
O7 B3 1.4726(17) 4_545
O6 B1 1.377(2) .
O6 B3 1.491(2) 3
O3 B2 1.440(2) .
O3 B3 1.444(2) .
O4 B4 1.359(2) .
O4 B3 1.4696(19) .
O5 B4 1.365(2) 3
O5 B2 1.488(2) 1_655
O2 B2 1.4633(19) 4_545
O8 B1 1.349(2) 3_545
O8 B2 1.507(2) 1_655
B3 O7 1.4726(17) 4_444
B3 O6 1.491(2) 3_445
B1 O8 1.349(2) 3_455
B2 O2 1.4633(19) 4_444
B2 O5 1.488(2) 1_455
B2 O8 1.507(2) 1_455
B4 O5 1.365(2) 3_445
B4 O1 1.392(2) 3_545
